data_1567438
loop_
_publ_author_name
'Seidel, Anne'
'Weigel, Mareike'
'Ehrlich, Lisa'
'Gericke, Robert'
'Brendler, Erica'
'Wagler, J\"org'

_publ_section_title
;
 Molecular Structures of the Silicon Pyridine-2-(thi)olates Me3Si(pyX),
 Me2Si(pyX)2 and Ph2Si(pyX)2 (py = 2-Pyridyl, X = O, S), and Their Intra-
 and Intermolecular Ligand Exchange in Solution
;
_journal_issue 8
_journal_name_full Crystals
_journal_page_first 1054
_journal_paper_doi 10.3390/cryst12081054
_journal_volume 12
_journal_year 2022
_chemical_formula_moiety 'C22 H18 N2 S2 Si, C7 H8'
_chemical_formula_sum 'C29 H26 N2 S2 Si'
_chemical_formula_weight 494.73
_space_group_crystal_system triclinic
_space_group_IT_number 2
_space_group_name_Hall '-P 1'
_space_group_name_H-M_alt 'P -1'
_atom_sites_solution_hydrogens geom
_audit_creation_method SHELXL-2014/7
_cell_angle_alpha 73.607(7)
_cell_angle_beta 72.232(7)
_cell_angle_gamma 82.511(7)
_cell_formula_units_Z 2
_cell_length_a 9.7034(9)
_cell_length_b 11.2023(9)
_cell_length_c 13.2853(13)
_cell_measurement_reflns_used 11851
_cell_measurement_temperature 200(2)
_cell_measurement_theta_max 25.15
_cell_measurement_theta_min 2.67
_cell_volume 1317.8(2)
_computing_structure_refinement 'SHELXL-2014/7 (Sheldrick, 2014)'
_diffrn_ambient_temperature 200(2)
_diffrn_measured_fraction_theta_full 0.998
_diffrn_measured_fraction_theta_max 0.998
_diffrn_measurement_device_type 'Stoe IPDS-2T'
_diffrn_measurement_method 'omega scans'
_diffrn_radiation_type MoK\a
_diffrn_radiation_wavelength 0.71073
_diffrn_reflns_av_R_equivalents 0.0316
_diffrn_reflns_av_unetI/netI 0.0318
_diffrn_reflns_Laue_measured_fraction_full 0.998
_diffrn_reflns_Laue_measured_fraction_max 0.998
_diffrn_reflns_limit_h_max 10
_diffrn_reflns_limit_h_min -11
_diffrn_reflns_limit_k_max 13
_diffrn_reflns_limit_k_min -13
_diffrn_reflns_limit_l_max 15
_diffrn_reflns_limit_l_min -15
_diffrn_reflns_number 12384
_diffrn_reflns_point_group_measured_fraction_full 0.998
_diffrn_reflns_point_group_measured_fraction_max 0.998
_diffrn_reflns_theta_full 24.984
_diffrn_reflns_theta_max 24.984
_diffrn_reflns_theta_min 2.673
_exptl_absorpt_coefficient_mu 0.268
_exptl_absorpt_correction_T_max 0.9803
_exptl_absorpt_correction_T_min 0.9129
_exptl_absorpt_correction_type integration
_exptl_absorpt_process_details XShape
_exptl_crystal_colour colorless
_exptl_crystal_density_diffrn 1.247
_exptl_crystal_description needle
_exptl_crystal_F_000 520
_exptl_crystal_size_max 0.450
_exptl_crystal_size_mid 0.150
_exptl_crystal_size_min 0.080
_refine_diff_density_max 0.328
_refine_diff_density_min -0.321
_refine_diff_density_rms 0.040
_refine_ls_extinction_method none
_refine_ls_goodness_of_fit_ref 1.043
_refine_ls_hydrogen_treatment constr
_refine_ls_matrix_type full
_refine_ls_number_parameters 296
_refine_ls_number_reflns 4641
_refine_ls_number_restraints 59
_refine_ls_restrained_S_all 1.069
_refine_ls_R_factor_all 0.0563
_refine_ls_R_factor_gt 0.0365
_refine_ls_shift/su_max 0.001
_refine_ls_shift/su_mean 0.000
_refine_ls_structure_factor_coef Fsqd
_refine_ls_weighting_details 'w=1/[\s^2^(Fo^2^)+(0.0425P)^2^+0.3889P] where P=(Fo^2^+2Fc^2^)/3'
_refine_ls_weighting_scheme calc
_refine_ls_wR_factor_gt 0.0861
_refine_ls_wR_factor_ref 0.0929
_reflns_Friedel_coverage 0.000
_reflns_number_gt 3505
_reflns_number_total 4641
_reflns_threshold_expression 'I > 2\s(I)'
_cod_data_source_file CIFs_all-in-one_SeidelWeigelEhrlichGerickeBrendlerWagler_pyOpyS-silanes.cif
_cod_data_source_block ml001tolhex01_sq_sq
_cod_database_code 1567438
_shelx_shelxl_version_number 2014/7
_shelx_space_group_comment
;
The symmetry employed for this shelxl refinement is uniquely defined
by the following loop, which should always be used as a source of
symmetry information in preference to the above space-group names.
They are only intended as comments.
;
_shelx_estimated_absorpt_t_min 0.889
_shelx_estimated_absorpt_t_max 0.979
_platon_squeeze_void_probe_radius 1.20

loop_
_space_group_symop_operation_xyz
'x, y, z'
'-x, -y, -z'

loop_
_atom_site_label
_atom_site_type_symbol
_atom_site_fract_x
_atom_site_fract_y
_atom_site_fract_z
_atom_site_U_iso_or_equiv
_atom_site_adp_type
_atom_site_occupancy
_atom_site_site_symmetry_order
_atom_site_calc_flag
_atom_site_refinement_flags_posn
_atom_site_refinement_flags_adp
_atom_site_refinement_flags_occupancy
_atom_site_disorder_assembly
_atom_site_disorder_group
S1 S 0.04340(5) 0.82589(5) 0.91140(5) 0.03923(14) Uani 1 1 d . . . . .
S2 S 0.52279(5) 0.73254(5) 0.89330(5) 0.04273(15) Uani 1 1 d . . . . .
Si1 Si 0.29509(6) 0.79092(5) 0.86543(5) 0.03263(14) Uani 1 1 d . . . . .
N1 N 0.20045(17) 0.64850(15) 0.98970(13) 0.0337(4) Uani 1 1 d . . . . .
N2 N 0.30939(17) 0.84990(15) 0.99212(14) 0.0351(4) Uani 1 1 d . . . . .
C1 C 0.0592(2) 0.68465(19) 1.00401(17) 0.0361(5) Uani 1 1 d . . . . .
C2 C -0.0482(2) 0.6110(2) 1.08475(19) 0.0452(5) Uani 1 1 d . . . . .
H2 H -0.1478 0.6365 1.0950 0.054 Uiso 1 1 calc R U . . .
C3 C -0.0070(3) 0.5014(2) 1.1489(2) 0.0510(6) Uani 1 1 d . . . . .
H3 H -0.0783 0.4506 1.2046 0.061 Uiso 1 1 calc R U . . .
C4 C 0.1387(3) 0.4646(2) 1.1324(2) 0.0511(6) Uani 1 1 d . . . . .
H4 H 0.1678 0.3883 1.1759 0.061 Uiso 1 1 calc R U . . .
C5 C 0.2402(2) 0.54018(19) 1.05244(18) 0.0421(5) Uani 1 1 d . . . . .
H5 H 0.3401 0.5157 1.0411 0.051 Uiso 1 1 calc R U . . .
C6 C 0.4453(2) 0.80921(19) 0.99488(18) 0.0402(5) Uani 1 1 d . . . . .
C7 C 0.5035(3) 0.8309(2) 1.0723(2) 0.0548(6) Uani 1 1 d . . . . .
H7 H 0.5995 0.8024 1.0743 0.066 Uiso 1 1 calc R U . . .
C8 C 0.4176(3) 0.8944(3) 1.1450(2) 0.0652(7) Uani 1 1 d . . . . .
H8 H 0.4542 0.9103 1.1984 0.078 Uiso 1 1 calc R U . . .
C9 C 0.2780(3) 0.9355(3) 1.1413(2) 0.0617(7) Uani 1 1 d . . . . .
H9 H 0.2186 0.9795 1.1918 0.074 Uiso 1 1 calc R U . . .
C10 C 0.2265(3) 0.9121(2) 1.06383(18) 0.0453(5) Uani 1 1 d . . . . .
H10 H 0.1308 0.9402 1.0609 0.054 Uiso 1 1 calc R U . . .
C11 C 0.3160(2) 0.69496(19) 0.76225(17) 0.0379(5) Uani 1 1 d . . . . .
C12 C 0.2586(2) 0.7412(2) 0.67390(18) 0.0454(5) Uani 1 1 d . . . . .
H12 H 0.2107 0.8214 0.6648 0.054 Uiso 1 1 calc R U . . .
C13 C 0.2693(3) 0.6733(2) 0.5985(2) 0.0582(7) Uani 1 1 d . . . . .
H13 H 0.2282 0.7071 0.5394 0.070 Uiso 1 1 calc R U . . .
C14 C 0.3394(3) 0.5571(3) 0.6095(2) 0.0632(8) Uani 1 1 d . . . . .
H14 H 0.3465 0.5105 0.5583 0.076 Uiso 1 1 calc R U . . .
C15 C 0.3988(3) 0.5094(2) 0.6947(2) 0.0622(7) Uani 1 1 d . . . . .
H15 H 0.4482 0.4298 0.7021 0.075 Uiso 1 1 calc R U . . .
C16 C 0.3874(2) 0.5768(2) 0.7705(2) 0.0484(6) Uani 1 1 d . . . . .
H16 H 0.4289 0.5420 0.8292 0.058 Uiso 1 1 calc R U . . .
C17 C 0.3381(2) 0.95300(18) 0.76856(16) 0.0346(4) Uani 1 1 d . . . . .
C18 C 0.2571(2) 1.06184(19) 0.78608(18) 0.0416(5) Uani 1 1 d . . . . .
H18 H 0.1769 1.0563 0.8495 0.050 Uiso 1 1 calc R U . . .
C19 C 0.2904(3) 1.1780(2) 0.7136(2) 0.0514(6) Uani 1 1 d . . . . .
H19 H 0.2326 1.2500 0.7276 0.062 Uiso 1 1 calc R U . . .
C20 C 0.4071(3) 1.1889(2) 0.6214(2) 0.0549(6) Uani 1 1 d . . . . .
H20 H 0.4304 1.2681 0.5721 0.066 Uiso 1 1 calc R U . . .
C21 C 0.4899(3) 1.0834(2) 0.60153(19) 0.0506(6) Uani 1 1 d . . . . .
H21 H 0.5707 1.0900 0.5384 0.061 Uiso 1 1 calc R U . . .
C22 C 0.4550(2) 0.9681(2) 0.67371(17) 0.0424(5) Uani 1 1 d . . . . .
H22 H 0.5126 0.8966 0.6583 0.051 Uiso 1 1 calc R U . . .
C23 C -0.1488(14) -0.1309(13) 0.6395(9) 0.165(5) Uani 0.5 1 d D U P A -1
H23A H -0.0986 -0.1865 0.6900 0.247 Uiso 0.5 1 calc R U P A -1
H23B H -0.1880 -0.1803 0.6052 0.247 Uiso 0.5 1 calc R U P A -1
H23C H -0.2282 -0.0839 0.6799 0.247 Uiso 0.5 1 calc R U P A -1
C24 C -0.0447(7) -0.0425(6) 0.5532(5) 0.096(2) Uani 0.5 1 d DG U P A -1
C25 C 0.0453(7) 0.0199(6) 0.5829(5) 0.105(3) Uani 0.5 1 d DG U P A -1
H25 H 0.0441 0.0029 0.6574 0.126 Uiso 0.5 1 calc R U P A -1
C26 C 0.1372(7) 0.1072(7) 0.5036(7) 0.133(3) Uani 0.5 1 d G U P A -1
H26 H 0.1987 0.1498 0.5239 0.159 Uiso 0.5 1 calc R U P A -1
C27 C 0.1390(8) 0.1321(8) 0.3946(6) 0.168(5) Uani 0.5 1 d G U P A -1
H27 H 0.2018 0.1917 0.3405 0.201 Uiso 0.5 1 calc R U P A -1
C28 C 0.0490(9) 0.0697(8) 0.3649(4) 0.144(4) Uani 0.5 1 d G U P A -1
H28 H 0.0503 0.0867 0.2904 0.172 Uiso 0.5 1 calc R U P A -1
C29 C -0.0428(8) -0.0176(7) 0.4442(5) 0.104(3) Uani 0.5 1 d DG U P A -1
H29 H -0.1043 -0.0602 0.4239 0.125 Uiso 0.5 1 calc R U P A -1

loop_
_atom_site_aniso_label
_atom_site_aniso_U_11
_atom_site_aniso_U_22
_atom_site_aniso_U_33
_atom_site_aniso_U_23
_atom_site_aniso_U_13
_atom_site_aniso_U_12
S1 0.0320(3) 0.0373(3) 0.0480(3) -0.0118(2) -0.0116(2) 0.0025(2)
S2 0.0309(3) 0.0376(3) 0.0551(3) -0.0088(2) -0.0097(2) 0.0014(2)
Si1 0.0298(3) 0.0282(3) 0.0384(3) -0.0094(2) -0.0070(2) -0.0008(2)
N1 0.0292(8) 0.0305(9) 0.0381(9) -0.0092(7) -0.0042(7) -0.0024(7)
N2 0.0345(9) 0.0304(9) 0.0397(9) -0.0073(7) -0.0107(7) -0.0026(7)
C1 0.0315(10) 0.0357(11) 0.0421(12) -0.0157(9) -0.0067(8) -0.0017(8)
C2 0.0340(11) 0.0494(13) 0.0497(13) -0.0167(11) -0.0022(10) -0.0075(9)
C3 0.0481(14) 0.0471(14) 0.0485(14) -0.0081(11) 0.0011(10) -0.0150(11)
C4 0.0518(14) 0.0361(12) 0.0544(15) -0.0012(11) -0.0072(11) -0.0060(10)
C5 0.0382(11) 0.0336(11) 0.0494(13) -0.0069(10) -0.0083(10) -0.0017(9)
C6 0.0389(12) 0.0338(11) 0.0464(12) -0.0014(9) -0.0162(9) -0.0060(9)
C7 0.0522(14) 0.0529(15) 0.0659(16) -0.0070(12) -0.0319(12) -0.0070(11)
C8 0.081(2) 0.0680(18) 0.0640(17) -0.0215(14) -0.0376(15) -0.0103(15)
C9 0.0746(18) 0.0631(17) 0.0592(16) -0.0304(14) -0.0241(14) 0.0007(14)
C10 0.0489(13) 0.0424(12) 0.0475(13) -0.0171(10) -0.0131(10) -0.0012(10)
C11 0.0334(10) 0.0331(11) 0.0425(12) -0.0109(9) 0.0003(9) -0.0095(8)
C12 0.0525(13) 0.0384(12) 0.0418(13) -0.0105(10) -0.0028(10) -0.0156(10)
C13 0.0724(17) 0.0614(16) 0.0401(13) -0.0128(12) -0.0040(12) -0.0300(13)
C14 0.0695(17) 0.0615(17) 0.0587(17) -0.0349(14) 0.0094(14) -0.0268(14)
C15 0.0550(15) 0.0482(15) 0.081(2) -0.0365(14) 0.0050(14) -0.0067(12)
C16 0.0434(12) 0.0383(12) 0.0625(15) -0.0225(11) -0.0043(11) -0.0029(10)
C17 0.0398(11) 0.0305(10) 0.0375(11) -0.0097(9) -0.0144(9) -0.0050(8)
C18 0.0444(12) 0.0352(11) 0.0461(12) -0.0096(10) -0.0148(10) -0.0018(9)
C19 0.0662(16) 0.0308(12) 0.0589(15) -0.0095(11) -0.0234(13) 0.0018(10)
C20 0.0801(18) 0.0346(12) 0.0485(14) -0.0011(10) -0.0203(13) -0.0134(12)
C21 0.0686(16) 0.0437(13) 0.0377(12) -0.0075(10) -0.0082(11) -0.0190(11)
C22 0.0504(13) 0.0361(12) 0.0414(12) -0.0145(10) -0.0069(10) -0.0090(9)
C23 0.110(9) 0.135(9) 0.194(9) -0.011(8) 0.002(8) 0.012(7)
C24 0.067(4) 0.105(5) 0.099(5) -0.020(4) -0.019(4) 0.034(3)
C25 0.103(6) 0.126(7) 0.093(5) -0.024(5) -0.055(5) 0.026(5)
C26 0.089(5) 0.138(7) 0.149(7) -0.007(6) -0.036(5) 0.012(5)
C27 0.081(7) 0.183(10) 0.154(7) 0.010(8) 0.023(7) 0.033(6)
C28 0.124(7) 0.197(9) 0.075(5) -0.027(5) -0.019(5) 0.075(6)
C29 0.103(6) 0.138(7) 0.094(5) -0.058(5) -0.058(5) 0.053(5)

loop_
_atom_type_symbol
_atom_type_description
_atom_type_scat_dispersion_real
_atom_type_scat_dispersion_imag
_atom_type_scat_source
C C 0.0033 0.0016 'International Tables Vol C Tables 4.2.6.8 and 6.1.1.4'
H H 0.0000 0.0000 'International Tables Vol C Tables 4.2.6.8 and 6.1.1.4'
N N 0.0061 0.0033 'International Tables Vol C Tables 4.2.6.8 and 6.1.1.4'
S S 0.1246 0.1234 'International Tables Vol C Tables 4.2.6.8 and 6.1.1.4'
Si Si 0.0817 0.0704 'International Tables Vol C Tables 4.2.6.8 and 6.1.1.4'

loop_
_geom_angle_atom_site_label_1
_geom_angle_atom_site_label_2
_geom_angle_atom_site_label_3
_geom_angle
_geom_angle_site_symmetry_1
_geom_angle_site_symmetry_3
_geom_angle_publ_flag
C1 S1 Si1 79.23(7) . . ?
C6 S2 Si1 79.33(7) . . ?
C17 Si1 C11 100.64(9) . . ?
C17 Si1 N2 90.85(8) . . ?
C11 Si1 N2 163.21(9) . . ?
C17 Si1 N1 163.30(8) . . ?
C11 Si1 N1 90.67(8) . . ?
N2 Si1 N1 81.02(7) . . ?
C17 Si1 S2 98.34(7) . . ?
C11 Si1 S2 95.70(7) . . ?
N2 Si1 S2 70.33(5) . . ?
N1 Si1 S2 92.65(5) . . ?
C17 Si1 S1 95.66(7) . . ?
C11 Si1 S1 98.70(7) . . ?
N2 Si1 S1 92.23(5) . . ?
N1 Si1 S1 70.30(5) . . ?
S2 Si1 S1 157.68(3) . . ?
C1 N1 C5 120.41(18) . . ?
C1 N1 Si1 101.05(13) . . ?
C5 N1 Si1 138.54(14) . . ?
C10 N2 C6 120.50(18) . . ?
C10 N2 Si1 138.53(15) . . ?
C6 N2 Si1 100.98(13) . . ?
N1 C1 C2 120.6(2) . . ?
N1 C1 S1 109.42(14) . . ?
C2 C1 S1 130.01(17) . . ?
C3 C2 C1 118.7(2) . . ?
C3 C2 H2 120.6 . . ?
C1 C2 H2 120.6 . . ?
C2 C3 C4 120.1(2) . . ?
C2 C3 H3 120.0 . . ?
C4 C3 H3 120.0 . . ?
C5 C4 C3 119.1(2) . . ?
C5 C4 H4 120.4 . . ?
C3 C4 H4 120.4 . . ?
N1 C5 C4 121.1(2) . . ?
N1 C5 H5 119.5 . . ?
C4 C5 H5 119.5 . . ?
N2 C6 C7 120.9(2) . . ?
N2 C6 S2 109.36(15) . . ?
C7 C6 S2 129.71(18) . . ?
C8 C7 C6 117.9(2) . . ?
C8 C7 H7 121.0 . . ?
C6 C7 H7 121.0 . . ?
C7 C8 C9 120.5(2) . . ?
C7 C8 H8 119.7 . . ?
C9 C8 H8 119.7 . . ?
C10 C9 C8 119.2(2) . . ?
C10 C9 H9 120.4 . . ?
C8 C9 H9 120.4 . . ?
N2 C10 C9 120.9(2) . . ?
N2 C10 H10 119.5 . . ?
C9 C10 H10 119.5 . . ?
C12 C11 C16 116.4(2) . . ?
C12 C11 Si1 120.31(16) . . ?
C16 C11 Si1 123.25(18) . . ?
C11 C12 C13 121.9(2) . . ?
C11 C12 H12 119.0 . . ?
C13 C12 H12 119.0 . . ?
C14 C13 C12 120.1(3) . . ?
C14 C13 H13 119.9 . . ?
C12 C13 H13 119.9 . . ?
C15 C14 C13 119.5(2) . . ?
C15 C14 H14 120.2 . . ?
C13 C14 H14 120.2 . . ?
C14 C15 C16 120.4(2) . . ?
C14 C15 H15 119.8 . . ?
C16 C15 H15 119.8 . . ?
C15 C16 C11 121.6(3) . . ?
C15 C16 H16 119.2 . . ?
C11 C16 H16 119.2 . . ?
C18 C17 C22 115.88(19) . . ?
C18 C17 Si1 123.53(16) . . ?
C22 C17 Si1 120.59(15) . . ?
C19 C18 C17 122.1(2) . . ?
C19 C18 H18 119.0 . . ?
C17 C18 H18 119.0 . . ?
C20 C19 C18 120.2(2) . . ?
C20 C19 H19 119.9 . . ?
C18 C19 H19 119.9 . . ?
C19 C20 C21 119.4(2) . . ?
C19 C20 H20 120.3 . . ?
C21 C20 H20 120.3 . . ?
C20 C21 C22 120.0(2) . . ?
C20 C21 H21 120.0 . . ?
C22 C21 H21 120.0 . . ?
C21 C22 C17 122.5(2) . . ?
C21 C22 H22 118.8 . . ?
C17 C22 H22 118.8 . . ?
C24 C23 H23A 109.5 . . ?
C24 C23 H23B 109.5 . . ?
H23A C23 H23B 109.5 . . ?
C24 C23 H23C 109.5 . . ?
H23A C23 H23C 109.5 . . ?
H23B C23 H23C 109.5 . . ?
C25 C24 C29 120.0 . . ?
C25 C24 C23 119.7(4) . . ?
C29 C24 C23 120.3(4) . . ?
C26 C25 C24 120.0 . . ?
C26 C25 H25 120.0 . . ?
C24 C25 H25 120.0 . . ?
C25 C26 C27 120.0 . . ?
C25 C26 H26 120.0 . . ?
C27 C26 H26 120.0 . . ?
C28 C27 C26 120.0 . . ?
C28 C27 H27 120.0 . . ?
C26 C27 H27 120.0 . . ?
C29 C28 C27 120.0 . . ?
C29 C28 H28 120.0 . . ?
C27 C28 H28 120.0 . . ?
C28 C29 C24 120.0 . . ?
C28 C29 H29 120.0 . . ?
C24 C29 H29 120.0 . . ?

loop_
_geom_bond_atom_site_label_1
_geom_bond_atom_site_label_2
_geom_bond_distance
_geom_bond_site_symmetry_2
_geom_bond_publ_flag
S1 C1 1.730(2) . ?
S1 Si1 2.3380(8) . ?
S2 C6 1.729(2) . ?
S2 Si1 2.3308(8) . ?
Si1 C17 1.918(2) . ?
Si1 C11 1.919(2) . ?
Si1 N2 2.0207(17) . ?
Si1 N1 2.0209(17) . ?
N1 C1 1.349(2) . ?
N1 C5 1.349(3) . ?
N2 C10 1.342(3) . ?
N2 C6 1.346(3) . ?
C1 C2 1.400(3) . ?
C2 C3 1.373(3) . ?
C2 H2 0.9500 . ?
C3 C4 1.388(3) . ?
C3 H3 0.9500 . ?
C4 C5 1.373(3) . ?
C4 H4 0.9500 . ?
C5 H5 0.9500 . ?
C6 C7 1.403(3) . ?
C7 C8 1.369(4) . ?
C7 H7 0.9500 . ?
C8 C9 1.384(4) . ?
C8 H8 0.9500 . ?
C9 C10 1.371(3) . ?
C9 H9 0.9500 . ?
C10 H10 0.9500 . ?
C11 C12 1.391(3) . ?
C11 C16 1.403(3) . ?
C12 C13 1.392(3) . ?
C12 H12 0.9500 . ?
C13 C14 1.379(4) . ?
C13 H13 0.9500 . ?
C14 C15 1.370(4) . ?
C14 H14 0.9500 . ?
C15 C16 1.391(3) . ?
C15 H15 0.9500 . ?
C16 H16 0.9500 . ?
C17 C18 1.399(3) . ?
C17 C22 1.401(3) . ?
C18 C19 1.392(3) . ?
C18 H18 0.9500 . ?
C19 C20 1.379(4) . ?
C19 H19 0.9500 . ?
C20 C21 1.382(3) . ?
C20 H20 0.9500 . ?
C21 C22 1.385(3) . ?
C21 H21 0.9500 . ?
C22 H22 0.9500 . ?
C23 C24 1.493(8) . ?
C23 H23A 0.9800 . ?
C23 H23B 0.9800 . ?
C23 H23C 0.9800 . ?
C24 C25 1.3900 . ?
C24 C29 1.3900 . ?
C25 C26 1.3900 . ?
C25 H25 0.9500 . ?
C26 C27 1.3900 . ?
C26 H26 0.9500 . ?
C27 C28 1.3900 . ?
C27 H27 0.9500 . ?
C28 C29 1.3900 . ?
C28 H28 0.9500 . ?
C29 H29 0.9500 . ?

loop_
_geom_torsion_atom_site_label_1
_geom_torsion_atom_site_label_2
_geom_torsion_atom_site_label_3
_geom_torsion_atom_site_label_4
_geom_torsion
_geom_torsion_site_symmetry_1
_geom_torsion_site_symmetry_2
_geom_torsion_site_symmetry_3
_geom_torsion_site_symmetry_4
_geom_torsion_publ_flag
C5 N1 C1 C2 0.6(3) . . . . ?
Si1 N1 C1 C2 -179.84(16) . . . . ?
C5 N1 C1 S1 -179.65(15) . . . . ?
Si1 N1 C1 S1 -0.10(14) . . . . ?
Si1 S1 C1 N1 0.08(12) . . . . ?
Si1 S1 C1 C2 179.8(2) . . . . ?
N1 C1 C2 C3 -0.1(3) . . . . ?
S1 C1 C2 C3 -179.78(17) . . . . ?
C1 C2 C3 C4 -0.7(3) . . . . ?
C2 C3 C4 C5 0.9(4) . . . . ?
C1 N1 C5 C4 -0.4(3) . . . . ?
Si1 N1 C5 C4 -179.70(16) . . . . ?
C3 C4 C5 N1 -0.4(3) . . . . ?
C10 N2 C6 C7 -0.1(3) . . . . ?
Si1 N2 C6 C7 179.62(18) . . . . ?
C10 N2 C6 S2 179.72(16) . . . . ?
Si1 N2 C6 S2 -0.55(15) . . . . ?
Si1 S2 C6 N2 0.48(13) . . . . ?
Si1 S2 C6 C7 -179.7(2) . . . . ?
N2 C6 C7 C8 0.1(4) . . . . ?
S2 C6 C7 C8 -179.6(2) . . . . ?
C6 C7 C8 C9 -0.1(4) . . . . ?
C7 C8 C9 C10 0.0(4) . . . . ?
C6 N2 C10 C9 0.0(3) . . . . ?
Si1 N2 C10 C9 -179.61(19) . . . . ?
C8 C9 C10 N2 0.1(4) . . . . ?
C16 C11 C12 C13 1.0(3) . . . . ?
Si1 C11 C12 C13 -178.81(17) . . . . ?
C11 C12 C13 C14 -0.6(3) . . . . ?
C12 C13 C14 C15 -0.3(4) . . . . ?
C13 C14 C15 C16 0.7(4) . . . . ?
C14 C15 C16 C11 -0.3(4) . . . . ?
C12 C11 C16 C15 -0.5(3) . . . . ?
Si1 C11 C16 C15 179.22(18) . . . . ?
C22 C17 C18 C19 0.2(3) . . . . ?
Si1 C17 C18 C19 -179.38(17) . . . . ?
C17 C18 C19 C20 -0.6(3) . . . . ?
C18 C19 C20 C21 0.4(4) . . . . ?
C19 C20 C21 C22 0.2(4) . . . . ?
C20 C21 C22 C17 -0.6(4) . . . . ?
C18 C17 C22 C21 0.4(3) . . . . ?
Si1 C17 C22 C21 179.99(17) . . . . ?
C29 C24 C25 C26 0.0 . . . . ?
C23 C24 C25 C26 -176.6(10) . . . . ?
C24 C25 C26 C27 0.0 . . . . ?
C25 C26 C27 C28 0.0 . . . . ?
C26 C27 C28 C29 0.0 . . . . ?
C27 C28 C29 C24 0.0 . . . . ?
C25 C24 C29 C28 0.0 . . . . ?
C23 C24 C29 C28 176.6(10) . . . . ?

loop_
_platon_squeeze_void_nr
_platon_squeeze_void_average_x
_platon_squeeze_void_average_y
_platon_squeeze_void_average_z
_platon_squeeze_void_volume
_platon_squeeze_void_count_electrons
_platon_squeeze_void_content
1 0.000 0.500 0.500 230 50 ' '
